data_7019864
loop_
_publ_author_name
'Sankar, Cheriyedath Raj'
'Kuropatwa, Bryan A.'
'Assoud, Abdeljalil'
'Kleinke, Holger'

_publ_section_title
;
 Structures and properties of the ternary thallium chalcogenides
 Tl(2)MQ(3) (M = Zr, Hf; Q = S, Se).
;
_journal_issue 32
_journal_name_full 'Dalton transactions (Cambridge, England : 2003)'
_journal_page_first 9646
_journal_page_last 9650
_journal_paper_doi 10.1039/c2dt30782k
_journal_volume 41
_journal_year 2012
_chemical_formula_sum 'Hf Se3 Tl2'
_chemical_formula_weight 824.11
_chemical_name_systematic
;
?
;
_space_group_IT_number 11
_symmetry_cell_setting monoclinic
_symmetry_space_group_name_Hall '-P 2yb'
_symmetry_space_group_name_H-M 'P 1 21/m 1'
_atom_sites_solution_hydrogens none
_atom_sites_solution_primary direct
_atom_sites_solution_secondary difmap
_audit_creation_method SHELXL-97
_cell_angle_alpha 90.00
_cell_angle_beta 97.435(2)
_cell_angle_gamma 90.00
_cell_formula_units_Z 2
_cell_length_a 8.1544(11)
_cell_length_b 3.8812(5)
_cell_length_c 10.6224(14)
_cell_measurement_temperature 296(2)
_cell_volume 333.36(8)
_computing_structure_refinement 'SHELXL-97 (Sheldrick, 1997)'
_computing_structure_solution 'SHELXS-97 (Sheldrick, 1990)'
_diffrn_ambient_temperature 296(2)
_diffrn_measured_fraction_theta_full 0.958
_diffrn_measured_fraction_theta_max 0.958
_diffrn_radiation_monochromator graphite
_diffrn_radiation_source 'fine-focus sealed tube'
_diffrn_radiation_type MoK\a
_diffrn_radiation_wavelength 0.71073
_diffrn_reflns_av_R_equivalents 0.0421
_diffrn_reflns_av_sigmaI/netI 0.0594
_diffrn_reflns_limit_h_max 9
_diffrn_reflns_limit_h_min -11
_diffrn_reflns_limit_k_max 5
_diffrn_reflns_limit_k_min -5
_diffrn_reflns_limit_l_max 11
_diffrn_reflns_limit_l_min -14
_diffrn_reflns_number 2237
_diffrn_reflns_theta_full 30.00
_diffrn_reflns_theta_max 30.00
_diffrn_reflns_theta_min 3.37
_exptl_absorpt_coefficient_mu 79.992
_exptl_absorpt_correction_T_max 0.298
_exptl_absorpt_correction_T_min 0.027
_exptl_absorpt_correction_type empirical
_exptl_absorpt_process_details SADABS
_exptl_crystal_colour black
_exptl_crystal_density_diffrn 8.210
_exptl_crystal_density_method 'not measured'
_exptl_crystal_description plate
_exptl_crystal_F_000 672
_exptl_crystal_size_max 0.16
_exptl_crystal_size_mid 0.16
_exptl_crystal_size_min 0.02
_refine_diff_density_max 3.594
_refine_diff_density_min -4.451
_refine_diff_density_rms 0.688
_refine_ls_extinction_coef 0.0065(6)
_refine_ls_extinction_expression Fc^*^=kFc[1+0.001xFc^2^\l^3^/sin(2\q)]^-1/4^
_refine_ls_extinction_method SHELXL
_refine_ls_goodness_of_fit_ref 1.172
_refine_ls_hydrogen_treatment none
_refine_ls_matrix_type full
_refine_ls_number_parameters 39
_refine_ls_number_reflns 1061
_refine_ls_number_restraints 0
_refine_ls_restrained_S_all 1.172
_refine_ls_R_factor_all 0.0453
_refine_ls_R_factor_gt 0.0421
_refine_ls_shift/su_max 0.000
_refine_ls_shift/su_mean 0.000
_refine_ls_structure_factor_coef Fsqd
_refine_ls_weighting_details 'calc w=1/[\s^2^(Fo^2^)+(0.0558P)^2^+2.4979P] where P=(Fo^2^+2Fc^2^)/3'
_refine_ls_weighting_scheme calc
_refine_ls_wR_factor_gt 0.1245
_refine_ls_wR_factor_ref 0.1284
_reflns_number_gt 967
_reflns_number_total 1061
_reflns_threshold_expression >2sigma(I)
_cod_data_source_file c2dt30782k.txt
_cod_data_source_block Tl2HfSe3
_cod_original_sg_symbol_H-M P21/m
_cod_database_code 7019864

loop_
_symmetry_equiv_pos_as_xyz
'x, y, z'
'-x, y+1/2, -z'
'-x, -y, -z'
'x, -y-1/2, z'

loop_
_atom_site_label
_atom_site_type_symbol
_atom_site_fract_x
_atom_site_fract_y
_atom_site_fract_z
_atom_site_U_iso_or_equiv
_atom_site_adp_type
_atom_site_occupancy
_atom_site_symmetry_multiplicity
_atom_site_calc_flag
_atom_site_refinement_flags
Tl1 Tl 0.06445(9) 0.2500 0.65805(7) 0.0228(2) Uani 1 2 d S
Tl2 Tl 0.74973(8) 0.2500 0.00293(6) 0.0217(2) Uani 1 2 d S
Hf1 Hf 0.40960(7) 0.2500 0.33423(5) 0.0078(2) Uani 1 2 d S
Se1 Se 0.13036(18) 0.2500 0.19044(15) 0.0130(4) Uani 1 2 d S
Se2 Se 0.45271(17) 0.2500 0.78917(13) 0.0086(3) Uani 1 2 d S
Se3 Se 0.69076(16) 0.2500 0.51355(12) 0.0066(3) Uani 1 2 d S

loop_
_atom_site_aniso_label
_atom_site_aniso_U_11
_atom_site_aniso_U_22
_atom_site_aniso_U_33
_atom_site_aniso_U_23
_atom_site_aniso_U_13
_atom_site_aniso_U_12
Tl1 0.0223(4) 0.0216(4) 0.0246(4) 0.000 0.0033(3) 0.000
Tl2 0.0275(4) 0.0222(4) 0.0149(4) 0.000 0.0015(3) 0.000
Hf1 0.0101(3) 0.0067(3) 0.0064(4) 0.000 0.0005(2) 0.000
Se1 0.0116(7) 0.0125(7) 0.0134(7) 0.000 -0.0040(5) 0.000
Se2 0.0121(6) 0.0059(6) 0.0084(7) 0.000 0.0037(5) 0.000
Se3 0.0085(6) 0.0053(6) 0.0060(6) 0.000 0.0014(5) 0.000

loop_
_atom_type_symbol
_atom_type_description
_atom_type_scat_dispersion_real
_atom_type_scat_dispersion_imag
_atom_type_scat_source
Se Se -0.0929 2.2259 'International Tables Vol C Tables 4.2.6.8 and 6.1.1.4'
Hf Hf -0.5830 6.1852 'International Tables Vol C Tables 4.2.6.8 and 6.1.1.4'
Tl Tl -2.8358 9.6688 'International Tables Vol C Tables 4.2.6.8 and 6.1.1.4'

loop_
_geom_angle_atom_site_label_1
_geom_angle_atom_site_label_2
_geom_angle_atom_site_label_3
_geom_angle
_geom_angle_site_symmetry_1
_geom_angle_site_symmetry_3
Se1 Tl1 Se1 77.84(4) 3_566 3_556
Se1 Tl1 Se3 74.36(4) 3_566 1_455
Se1 Tl1 Se3 74.36(4) 3_556 1_455
Se1 Tl1 Se2 108.12(4) 3_566 .
Se1 Tl1 Se2 108.12(4) 3_556 .
Se3 Tl1 Se2 176.71(4) 1_455 .
Se1 Tl2 Se1 78.23(4) 3_655 3_665
Se1 Tl2 Se2 78.26(4) 3_655 1_554
Se1 Tl2 Se2 78.26(4) 3_665 1_554
Se1 Hf1 Se2 96.01(4) . 3_656
Se1 Hf1 Se2 96.01(4) . 3_666
Se2 Hf1 Se2 93.27(4) 3_656 3_666
Se1 Hf1 Se3 92.39(4) . 3_666
Se2 Hf1 Se3 171.49(5) 3_656 3_666
Se2 Hf1 Se3 87.21(3) 3_666 3_666
Se1 Hf1 Se3 92.39(4) . 3_656
Se2 Hf1 Se3 87.21(3) 3_656 3_656
Se2 Hf1 Se3 171.49(5) 3_666 3_656
Se3 Hf1 Se3 91.08(4) 3_666 3_656
Se1 Hf1 Se3 173.36(5) . .
Se2 Hf1 Se3 88.54(4) 3_656 .
Se2 Hf1 Se3 88.54(4) 3_666 .
Se3 Hf1 Se3 82.98(4) 3_666 .
Se3 Hf1 Se3 82.98(4) 3_656 .
Hf1 Se1 Tl2 93.61(4) . 3_655
Hf1 Se1 Tl2 93.61(4) . 3_665
Tl2 Se1 Tl2 78.23(4) 3_655 3_665
Hf1 Se1 Tl1 99.56(5) . 3_556
Tl2 Se1 Tl1 100.424(16) 3_655 3_556
Tl2 Se1 Tl1 166.82(6) 3_665 3_556
Hf1 Se1 Tl1 99.56(5) . 3_566
Tl2 Se1 Tl1 166.82(6) 3_655 3_566
Tl2 Se1 Tl1 100.424(17) 3_665 3_566
Tl1 Se1 Tl1 77.84(4) 3_556 3_566
Hf1 Se2 Hf1 93.27(4) 3_656 3_666
Hf1 Se2 Tl2 91.22(4) 3_656 1_556
Hf1 Se2 Tl2 91.22(4) 3_666 1_556
Hf1 Se2 Tl1 103.59(4) 3_656 .
Hf1 Se2 Tl1 103.59(4) 3_666 .
Tl2 Se2 Tl1 158.21(5) 1_556 .
Hf1 Se3 Hf1 91.08(4) 3_666 3_656
Hf1 Se3 Hf1 97.02(4) 3_666 .
Hf1 Se3 Hf1 97.02(4) 3_656 .
Hf1 Se3 Tl1 93.18(4) 3_666 1_655
Hf1 Se3 Tl1 93.18(4) 3_656 1_655
Hf1 Se3 Tl1 165.41(5) . 1_655

loop_
_geom_bond_atom_site_label_1
_geom_bond_atom_site_label_2
_geom_bond_distance
_geom_bond_site_symmetry_2
Tl1 Se1 3.0888(14) 3_566
Tl1 Se1 3.0888(14) 3_556
Tl1 Se3 3.2297(16) 1_455
Tl1 Se2 3.2898(16) .
Tl2 Se1 3.0759(14) 3_655
Tl2 Se1 3.0759(14) 3_665
Tl2 Se2 3.0981(15) 1_554
Hf1 Se1 2.5725(16) .
Hf1 Se2 2.6694(10) 3_656
Hf1 Se2 2.6694(10) 3_666
Hf1 Se3 2.7189(10) 3_666
Hf1 Se3 2.7189(10) 3_656
Hf1 Se3 2.7847(14) .
Se1 Tl2 3.0759(14) 3_655
Se1 Tl2 3.0759(14) 3_665
Se1 Tl1 3.0888(14) 3_556
Se1 Tl1 3.0888(14) 3_566
Se2 Hf1 2.6694(10) 3_656
Se2 Hf1 2.6694(10) 3_666
Se2 Tl2 3.0981(15) 1_556
Se3 Hf1 2.7189(10) 3_666
Se3 Hf1 2.7189(10) 3_656
Se3 Tl1 3.2297(16) 1_655
